data_1553214
loop_
_publ_author_name
'Desens, Willi'
'Kohrt, Christina'
'Spannenberg, Anke'
'Werner, Thomas'

_publ_section_title
;
 A novel zinc based binary catalytic system for CO2utilization under mild
 conditions
;
_journal_issue 2
_journal_name_full 'Organic Chemistry Frontiers'
_journal_page_first 156
_journal_paper_doi 10.1039/C5QO00356C
_journal_volume 3
_journal_year 2016
_chemical_formula_sum 'C23 H27 Cl6 I N2'
_chemical_formula_weight 671.06
_space_group_crystal_system monoclinic
_space_group_IT_number 14
_space_group_name_Hall '-P 2yn'
_space_group_name_H-M_alt 'P 1 21/n 1'
_atom_sites_solution_hydrogens mixed
_audit_creation_method SHELXL-2014
_audit_update_record
;
2015-11-06 deposited with the CCDC.
2015-12-21 downloaded from the CCDC.
;
_cell_angle_alpha 90
_cell_angle_beta 101.1782(10)
_cell_angle_gamma 90
_cell_formula_units_Z 4
_cell_length_a 12.0005(5)
_cell_length_b 9.4272(4)
_cell_length_c 25.9285(11)
_cell_measurement_reflns_used 9906
_cell_measurement_temperature 150(2)
_cell_measurement_theta_max 28.78
_cell_measurement_theta_min 2.67
_cell_volume 2877.7(2)
_computing_cell_refinement 'SAINT (Bruker, 2013)'
_computing_data_collection 'APEX2 (Bruker, 2014)'
_computing_data_reduction SAINT
_computing_structure_refinement 'SHELXL-2014 (Sheldrick, 2014)'
_computing_structure_solution 'SHELXS-97 (Sheldrick, 2008)'
_diffrn_ambient_temperature 150(2)
_diffrn_detector_area_resol_mean 8.3333
_diffrn_measured_fraction_theta_full 1.000
_diffrn_measured_fraction_theta_max 1.000
_diffrn_measurement_device_type 'Bruker APEX-II CCD'
_diffrn_measurement_method '\f and \w scans'
_diffrn_radiation_type MoK\a
_diffrn_radiation_wavelength 0.71073
_diffrn_reflns_av_R_equivalents 0.0237
_diffrn_reflns_av_unetI/netI 0.0194
_diffrn_reflns_Laue_measured_fraction_full 1.000
_diffrn_reflns_Laue_measured_fraction_max 1.000
_diffrn_reflns_limit_h_max 15
_diffrn_reflns_limit_h_min -15
_diffrn_reflns_limit_k_max 11
_diffrn_reflns_limit_k_min -12
_diffrn_reflns_limit_l_max 34
_diffrn_reflns_limit_l_min -34
_diffrn_reflns_number 35328
_diffrn_reflns_point_group_measured_fraction_full 1.000
_diffrn_reflns_point_group_measured_fraction_max 1.000
_diffrn_reflns_theta_full 25.242
_diffrn_reflns_theta_max 28.000
_diffrn_reflns_theta_min 1.601
_diffrn_source 'fine-focus sealed tube'
_exptl_absorpt_coefficient_mu 1.684
_exptl_absorpt_correction_T_max 0.86
_exptl_absorpt_correction_T_min 0.74
_exptl_absorpt_correction_type multi-scan
_exptl_absorpt_process_details 'SADABS (Bruker, 2014)'
_exptl_crystal_colour colourless
_exptl_crystal_density_diffrn 1.549
_exptl_crystal_description plate
_exptl_crystal_F_000 1336
_exptl_crystal_size_max 0.341
_exptl_crystal_size_mid 0.202
_exptl_crystal_size_min 0.091
_refine_diff_density_max 0.975
_refine_diff_density_min -0.866
_refine_diff_density_rms 0.067
_refine_ls_extinction_method none
_refine_ls_goodness_of_fit_ref 1.030
_refine_ls_hydrogen_treatment mixed
_refine_ls_matrix_type full
_refine_ls_number_parameters 299
_refine_ls_number_reflns 6954
_refine_ls_number_restraints 0
_refine_ls_restrained_S_all 1.030
_refine_ls_R_factor_all 0.0319
_refine_ls_R_factor_gt 0.0258
_refine_ls_shift/su_max 0.004
_refine_ls_shift/su_mean 0.000
_refine_ls_structure_factor_coef Fsqd
_refine_ls_weighting_details 'w=1/[\s^2^(Fo^2^)+(0.0223P)^2^+3.1240P] where P=(Fo^2^+2Fc^2^)/3'
_refine_ls_weighting_scheme calc
_refine_ls_wR_factor_gt 0.0570
_refine_ls_wR_factor_ref 0.0603
_reflns_Friedel_coverage 0.000
_reflns_number_gt 6104
_reflns_number_total 6954
_reflns_threshold_expression 'I > 2\s(I)'
_cod_data_source_file c5qo00356c2.cif
_cod_data_source_block AX0750
_cod_original_sg_symbol_H-M 'P 21/n'
_cod_database_code 1553214
_shelx_space_group_comment
;
The symmetry employed for this shelxl refinement is uniquely defined
by the following loop, which should always be used as a source of
symmetry information in preference to the above space-group names.
They are only intended as comments.
;
_shelxl_version_number 2014-3

loop_
_space_group_symop_operation_xyz
'x, y, z'
'-x+1/2, y+1/2, -z+1/2'
'-x, -y, -z'
'x-1/2, -y-1/2, z-1/2'

loop_
_atom_site_label
_atom_site_type_symbol
_atom_site_fract_x
_atom_site_fract_y
_atom_site_fract_z
_atom_site_U_iso_or_equiv
_atom_site_adp_type
_atom_site_occupancy
_atom_site_site_symmetry_order
_atom_site_calc_flag
_atom_site_refinement_flags_posn
_atom_site_refinement_flags_adp
C1 C 0.74181(17) 0.1260(2) 0.89521(8) 0.0208(4) Uani 1 1 d . .
C2 C 0.76090(17) 0.3523(2) 0.91733(8) 0.0234(4) Uani 1 1 d . .
H2 H 0.7800 0.4361 0.9375 0.028 Uiso 1 1 calc R U
C3 C 0.71000(17) 0.3456(2) 0.86637(8) 0.0239(4) Uani 1 1 d . .
H3 H 0.6860 0.4238 0.8438 0.029 Uiso 1 1 calc R U
C4 C 0.83076(16) 0.1736(2) 0.98836(7) 0.0198(4) Uani 1 1 d . .
C5 C 0.75998(17) 0.1254(2) 1.02133(8) 0.0225(4) Uani 1 1 d . .
C6 C 0.81073(18) 0.0947(2) 1.07296(8) 0.0254(4) Uani 1 1 d . .
H6 H 0.7646 0.0620 1.0964 0.030 Uiso 1 1 calc R U
C7 C 0.92684(19) 0.1103(2) 1.09133(8) 0.0288(5) Uani 1 1 d . .
C8 C 0.99348(18) 0.1584(2) 1.05699(9) 0.0284(5) Uani 1 1 d . .
H8 H 1.0729 0.1693 1.0693 0.034 Uiso 1 1 calc R U
C9 C 0.94726(17) 0.1913(2) 1.00494(8) 0.0238(4) Uani 1 1 d . .
C10 C 0.63350(18) 0.1073(3) 1.00271(10) 0.0345(5) Uani 1 1 d . .
H10A H 0.6031 0.1889 0.9811 0.052 Uiso 1 1 calc R U
H10B H 0.5965 0.1010 1.0332 0.052 Uiso 1 1 calc R U
H10C H 0.6188 0.0203 0.9818 0.052 Uiso 1 1 calc R U
C11 C 0.9787(2) 0.0742(3) 1.14766(9) 0.0450(7) Uani 1 1 d . .
H11A H 1.0598 0.0981 1.1546 0.068 Uiso 1 1 calc R U
H11B H 0.9696 -0.0274 1.1536 0.068 Uiso 1 1 calc R U
H11C H 0.9405 0.1286 1.1714 0.068 Uiso 1 1 calc R U
C12 C 1.02287(19) 0.2441(3) 0.96889(10) 0.0371(6) Uani 1 1 d . .
H12A H 1.0077 0.1897 0.9361 0.056 Uiso 1 1 calc R U
H12B H 1.1026 0.2321 0.9860 0.056 Uiso 1 1 calc R U
H12C H 1.0074 0.3447 0.9612 0.056 Uiso 1 1 calc R U
C13 C 0.64492(17) 0.1506(2) 0.80177(8) 0.0219(4) Uani 1 1 d . .
C14 C 0.70354(17) 0.1611(2) 0.76042(8) 0.0240(4) Uani 1 1 d . .
C15 C 0.64730(19) 0.1166(2) 0.71111(8) 0.0283(5) Uani 1 1 d . .
H15 H 0.6849 0.1230 0.6821 0.034 Uiso 1 1 calc R U
C16 C 0.53759(19) 0.0630(2) 0.70320(8) 0.0290(5) Uani 1 1 d . .
C17 C 0.48267(18) 0.0548(2) 0.74561(8) 0.0276(4) Uani 1 1 d . .
H17 H 0.4075 0.0183 0.7402 0.033 Uiso 1 1 calc R U
C18 C 0.53431(17) 0.0984(2) 0.79569(8) 0.0238(4) Uani 1 1 d . .
C19 C 0.8231(2) 0.2181(3) 0.76735(10) 0.0344(5) Uani 1 1 d . .
H19A H 0.8478 0.2166 0.7335 0.052 Uiso 1 1 calc R U
H19B H 0.8741 0.1589 0.7926 0.052 Uiso 1 1 calc R U
H19C H 0.8250 0.3157 0.7805 0.052 Uiso 1 1 calc R U
C20 C 0.4789(2) 0.0142(3) 0.64929(9) 0.0426(6) Uani 1 1 d . .
H20A H 0.4815 -0.0895 0.6475 0.064 Uiso 1 1 calc R U
H20B H 0.5174 0.0549 0.6227 0.064 Uiso 1 1 calc R U
H20C H 0.3995 0.0458 0.6427 0.064 Uiso 1 1 calc R U
C21 C 0.47295(18) 0.0894(3) 0.84091(9) 0.0309(5) Uani 1 1 d . .
H21A H 0.3923 0.0700 0.8275 0.046 Uiso 1 1 calc R U
H21B H 0.4808 0.1796 0.8601 0.046 Uiso 1 1 calc R U
H21C H 0.5057 0.0128 0.8646 0.046 Uiso 1 1 calc R U
C22 C 0.8979(2) 0.8509(3) 0.29021(10) 0.0377(6) Uani 1 1 d . .
H22 H 0.9723 0.8038 0.3042 0.045 Uiso 1 1 calc R U
C23 C 0.64462(17) 0.6164(2) 0.04159(9) 0.0261(4) Uani 1 1 d . .
H23 H 0.6186 0.6489 0.0045 0.031 Uiso 1 1 calc R U
Cl1 Cl 0.92095(9) 1.03413(9) 0.28775(3) 0.0670(2) Uani 1 1 d . .
Cl2 Cl 0.80362(6) 0.80780(11) 0.33130(3) 0.0650(2) Uani 1 1 d . .
Cl3 Cl 0.84669(7) 0.78733(8) 0.22595(3) 0.05036(17) Uani 1 1 d . .
Cl4 Cl 0.71208(6) 0.75843(7) 0.07919(3) 0.0563(2) Uani 1 1 d . .
Cl5 Cl 0.74079(5) 0.47534(6) 0.04221(2) 0.03355(12) Uani 1 1 d . .
Cl6 Cl 0.52613(4) 0.55951(7) 0.06655(2) 0.03504(13) Uani 1 1 d . .
I1 I 0.66375(2) 0.73868(2) 0.89973(2) 0.02426(4) Uani 1 1 d . .
N1 N 0.78026(14) 0.21401(17) 0.93497(6) 0.0196(3) Uani 1 1 d . .
N2 N 0.69911(14) 0.20372(18) 0.85302(6) 0.0207(3) Uani 1 1 d . .
H1 H 0.7418(18) 0.028(3) 0.8967(8) 0.020(6) Uiso 1 1 d . .

loop_
_atom_site_aniso_label
_atom_site_aniso_U_11
_atom_site_aniso_U_22
_atom_site_aniso_U_33
_atom_site_aniso_U_23
_atom_site_aniso_U_13
_atom_site_aniso_U_12
C1 0.0234(9) 0.0168(10) 0.0218(10) -0.0017(8) 0.0035(7) -0.0009(7)
C2 0.0290(10) 0.0183(10) 0.0231(10) -0.0003(8) 0.0059(8) -0.0011(8)
C3 0.0291(10) 0.0175(10) 0.0248(10) -0.0001(8) 0.0043(8) 0.0001(8)
C4 0.0234(9) 0.0165(9) 0.0187(9) -0.0012(7) 0.0022(7) -0.0014(7)
C5 0.0238(9) 0.0186(10) 0.0254(10) -0.0021(8) 0.0055(8) -0.0026(8)
C6 0.0352(11) 0.0196(10) 0.0229(10) -0.0001(8) 0.0095(8) -0.0041(8)
C7 0.0398(12) 0.0209(10) 0.0230(10) 0.0004(8) -0.0006(9) -0.0031(9)
C8 0.0240(10) 0.0274(11) 0.0303(11) -0.0001(9) -0.0035(8) -0.0036(8)
C9 0.0227(9) 0.0216(10) 0.0272(10) -0.0003(8) 0.0051(8) -0.0024(8)
C10 0.0245(11) 0.0418(14) 0.0379(13) 0.0027(11) 0.0076(9) -0.0065(10)
C11 0.0595(17) 0.0420(15) 0.0269(12) 0.0082(11) -0.0080(11) -0.0057(13)
C12 0.0259(11) 0.0493(15) 0.0385(13) 0.0043(11) 0.0122(9) -0.0063(10)
C13 0.0254(10) 0.0192(10) 0.0194(9) -0.0025(8) 0.0001(7) 0.0019(8)
C14 0.0265(10) 0.0214(10) 0.0241(10) -0.0002(8) 0.0050(8) 0.0021(8)
C15 0.0358(11) 0.0271(11) 0.0219(10) -0.0014(9) 0.0054(9) 0.0063(9)
C16 0.0349(11) 0.0255(11) 0.0230(10) -0.0034(8) -0.0039(9) 0.0072(9)
C17 0.0233(10) 0.0272(11) 0.0295(11) -0.0036(9) -0.0022(8) 0.0024(8)
C18 0.0234(10) 0.0218(10) 0.0257(10) -0.0002(8) 0.0032(8) 0.0039(8)
C19 0.0325(12) 0.0386(13) 0.0338(12) -0.0030(10) 0.0107(10) -0.0075(10)
C20 0.0472(15) 0.0482(16) 0.0269(12) -0.0089(11) -0.0065(10) 0.0045(12)
C21 0.0256(10) 0.0369(13) 0.0308(12) -0.0019(10) 0.0067(9) 0.0005(9)
C22 0.0330(12) 0.0447(15) 0.0342(13) 0.0057(11) 0.0036(10) 0.0048(11)
C23 0.0261(10) 0.0258(11) 0.0284(11) -0.0014(9) 0.0101(8) -0.0004(8)
Cl1 0.1117(7) 0.0434(4) 0.0390(4) -0.0031(3) -0.0028(4) -0.0064(4)
Cl2 0.0438(4) 0.1046(7) 0.0505(4) 0.0103(4) 0.0184(3) 0.0020(4)
Cl3 0.0626(4) 0.0441(4) 0.0432(4) -0.0080(3) 0.0074(3) -0.0003(3)
Cl4 0.0550(4) 0.0417(4) 0.0831(5) -0.0348(4) 0.0406(4) -0.0231(3)
Cl5 0.0370(3) 0.0351(3) 0.0278(3) -0.0042(2) 0.0043(2) 0.0101(2)
Cl6 0.0263(3) 0.0498(4) 0.0299(3) -0.0006(2) 0.0078(2) -0.0092(2)
I1 0.02590(7) 0.01922(7) 0.02746(7) 0.00059(5) 0.00470(5) -0.00328(5)
N1 0.0213(8) 0.0181(8) 0.0192(8) -0.0004(6) 0.0032(6) -0.0011(6)
N2 0.0228(8) 0.0191(8) 0.0197(8) -0.0016(6) 0.0024(6) 0.0002(6)

loop_
_atom_type_symbol
_atom_type_description
_atom_type_scat_dispersion_real
_atom_type_scat_dispersion_imag
_atom_type_scat_source
C C 0.0033 0.0016 'International Tables Vol C Tables 4.2.6.8 and 6.1.1.4'
H H 0.0000 0.0000 'International Tables Vol C Tables 4.2.6.8 and 6.1.1.4'
N N 0.0061 0.0033 'International Tables Vol C Tables 4.2.6.8 and 6.1.1.4'
Cl Cl 0.1484 0.1585 'International Tables Vol C Tables 4.2.6.8 and 6.1.1.4'
I I -0.4742 1.8119 'International Tables Vol C Tables 4.2.6.8 and 6.1.1.4'

loop_
_geom_angle_atom_site_label_1
_geom_angle_atom_site_label_2
_geom_angle_atom_site_label_3
_geom_angle
N2 C1 N1 108.24(18)
N2 C1 H1 125.5(14)
N1 C1 H1 126.2(14)
C3 C2 N1 107.18(18)
C3 C2 H2 126.4
N1 C2 H2 126.4
C2 C3 N2 107.11(18)
C2 C3 H3 126.4
N2 C3 H3 126.4
C9 C4 C5 123.06(18)
C9 C4 N1 118.20(17)
C5 C4 N1 118.67(17)
C6 C5 C4 116.98(18)
C6 C5 C10 120.66(19)
C4 C5 C10 122.36(19)
C5 C6 C7 122.07(19)
C5 C6 H6 119.0
C7 C6 H6 119.0
C8 C7 C6 118.70(19)
C8 C7 C11 121.0(2)
C6 C7 C11 120.3(2)
C7 C8 C9 121.74(19)
C7 C8 H8 119.1
C9 C8 H8 119.1
C4 C9 C8 117.45(19)
C4 C9 C12 122.53(19)
C8 C9 C12 120.03(19)
C5 C10 H10A 109.5
C5 C10 H10B 109.5
H10A C10 H10B 109.5
C5 C10 H10C 109.5
H10A C10 H10C 109.5
H10B C10 H10C 109.5
C7 C11 H11A 109.5
C7 C11 H11B 109.5
H11A C11 H11B 109.5
C7 C11 H11C 109.5
H11A C11 H11C 109.5
H11B C11 H11C 109.5
C9 C12 H12A 109.5
C9 C12 H12B 109.5
H12A C12 H12B 109.5
C9 C12 H12C 109.5
H12A C12 H12C 109.5
H12B C12 H12C 109.5
C14 C13 C18 123.25(18)
C14 C13 N2 118.45(18)
C18 C13 N2 118.22(18)
C15 C14 C13 117.28(19)
C15 C14 C19 119.8(2)
C13 C14 C19 122.88(19)
C16 C15 C14 121.6(2)
C16 C15 H15 119.2
C14 C15 H15 119.2
C15 C16 C17 119.01(19)
C15 C16 C20 120.5(2)
C17 C16 C20 120.5(2)
C18 C17 C16 122.0(2)
C18 C17 H17 119.0
C16 C17 H17 119.0
C17 C18 C13 116.89(19)
C17 C18 C21 121.04(19)
C13 C18 C21 122.06(19)
C14 C19 H19A 109.5
C14 C19 H19B 109.5
H19A C19 H19B 109.5
C14 C19 H19C 109.5
H19A C19 H19C 109.5
H19B C19 H19C 109.5
C16 C20 H20A 109.5
C16 C20 H20B 109.5
H20A C20 H20B 109.5
C16 C20 H20C 109.5
H20A C20 H20C 109.5
H20B C20 H20C 109.5
C18 C21 H21A 109.5
C18 C21 H21B 109.5
H21A C21 H21B 109.5
C18 C21 H21C 109.5
H21A C21 H21C 109.5
H21B C21 H21C 109.5
Cl2 C22 Cl1 112.16(15)
Cl2 C22 Cl3 110.41(14)
Cl1 C22 Cl3 109.20(14)
Cl2 C22 H22 108.3
Cl1 C22 H22 108.3
Cl3 C22 H22 108.3
Cl6 C23 Cl5 110.05(12)
Cl6 C23 Cl4 110.29(12)
Cl5 C23 Cl4 109.87(12)
Cl6 C23 H23 108.9
Cl5 C23 H23 108.9
Cl4 C23 H23 108.9
C1 N1 C2 108.59(17)
C1 N1 C4 126.33(17)
C2 N1 C4 125.05(16)
C1 N2 C3 108.88(17)
C1 N2 C13 126.50(17)
C3 N2 C13 124.57(17)

loop_
_geom_bond_atom_site_label_1
_geom_bond_atom_site_label_2
_geom_bond_distance
C1 N2 1.333(3)
C1 N1 1.334(2)
C1 H1 0.92(2)
C2 C3 1.345(3)
C2 N1 1.386(3)
C2 H2 0.9500
C3 N2 1.382(3)
C3 H3 0.9500
C4 C9 1.391(3)
C4 C5 1.393(3)
C4 N1 1.450(2)
C5 C6 1.390(3)
C5 C10 1.511(3)
C6 C7 1.390(3)
C6 H6 0.9500
C7 C8 1.383(3)
C7 C11 1.511(3)
C8 C9 1.391(3)
C8 H8 0.9500
C9 C12 1.508(3)
C10 H10A 0.9800
C10 H10B 0.9800
C10 H10C 0.9800
C11 H11A 0.9800
C11 H11B 0.9800
C11 H11C 0.9800
C12 H12A 0.9800
C12 H12B 0.9800
C12 H12C 0.9800
C13 C14 1.395(3)
C13 C18 1.396(3)
C13 N2 1.451(2)
C14 C15 1.390(3)
C14 C19 1.510(3)
C15 C16 1.388(3)
C15 H15 0.9500
C16 C17 1.390(3)
C16 C20 1.510(3)
C17 C18 1.388(3)
C17 H17 0.9500
C18 C21 1.503(3)
C19 H19A 0.9800
C19 H19B 0.9800
C19 H19C 0.9800
C20 H20A 0.9800
C20 H20B 0.9800
C20 H20C 0.9800
C21 H21A 0.9800
C21 H21B 0.9800
C21 H21C 0.9800
C22 Cl2 1.746(3)
C22 Cl1 1.752(3)
C22 Cl3 1.765(3)
C22 H22 1.0000
C23 Cl6 1.756(2)
C23 Cl5 1.758(2)
C23 Cl4 1.759(2)
C23 H23 1.0000

loop_
_geom_torsion_atom_site_label_1
_geom_torsion_atom_site_label_2
_geom_torsion_atom_site_label_3
_geom_torsion_atom_site_label_4
_geom_torsion
N1 C2 C3 N2 -0.4(2)
C9 C4 C5 C6 0.1(3)
N1 C4 C5 C6 -176.77(18)
C9 C4 C5 C10 179.8(2)
N1 C4 C5 C10 2.9(3)
C4 C5 C6 C7 -0.3(3)
C10 C5 C6 C7 -180.0(2)
C5 C6 C7 C8 0.2(3)
C5 C6 C7 C11 -179.4(2)
C6 C7 C8 C9 0.0(3)
C11 C7 C8 C9 179.6(2)
C5 C4 C9 C8 0.2(3)
N1 C4 C9 C8 177.00(18)
C5 C4 C9 C12 -179.8(2)
N1 C4 C9 C12 -2.9(3)
C7 C8 C9 C4 -0.2(3)
C7 C8 C9 C12 179.7(2)
C18 C13 C14 C15 0.0(3)
N2 C13 C14 C15 -176.58(18)
C18 C13 C14 C19 179.9(2)
N2 C13 C14 C19 3.3(3)
C13 C14 C15 C16 -0.4(3)
C19 C14 C15 C16 179.7(2)
C14 C15 C16 C17 0.5(3)
C14 C15 C16 C20 -179.5(2)
C15 C16 C17 C18 -0.1(3)
C20 C16 C17 C18 179.8(2)
C16 C17 C18 C13 -0.3(3)
C16 C17 C18 C21 179.6(2)
C14 C13 C18 C17 0.4(3)
N2 C13 C18 C17 176.93(18)
C14 C13 C18 C21 -179.5(2)
N2 C13 C18 C21 -3.0(3)
N2 C1 N1 C2 0.2(2)
N2 C1 N1 C4 178.36(17)
C3 C2 N1 C1 0.1(2)
C3 C2 N1 C4 -178.09(18)
C9 C4 N1 C1 107.2(2)
C5 C4 N1 C1 -75.8(3)
C9 C4 N1 C2 -74.9(3)
C5 C4 N1 C2 102.1(2)
N1 C1 N2 C3 -0.4(2)
N1 C1 N2 C13 -177.74(18)
C2 C3 N2 C1 0.5(2)
C2 C3 N2 C13 177.89(18)
C14 C13 N2 C1 -107.7(2)
C18 C13 N2 C1 75.6(3)
C14 C13 N2 C3 75.3(3)
C18 C13 N2 C3 -101.4(2)
